data_4501079
loop_
_publ_author_name
'Farnum, Gregory A.'
'Gandolfo, Chaun M.'
'Supkowski, Ronald M.'
'LaDuca, Robert L.'

_publ_section_title
;
 Divalent Metal Aliphatic Tricarboxylate Dipyridylamine Coordination
 Polymers with New or Rare Binodal Topologies
;
_journal_issue 11
_journal_name_full 'Crystal Growth &amp; Design'
_journal_page_first 4860
_journal_paper_doi 10.1021/cg2006869
_journal_volume 11
_journal_year 2011
_chemical_formula_sum 'C32 H36 Cd3 N6 O18'
_chemical_formula_weight 1129.87
_chemical_name_systematic
; 
 ? 
;
_space_group_IT_number 2
_symmetry_cell_setting triclinic
_symmetry_space_group_name_Hall '-P 1'
_symmetry_space_group_name_H-M 'P -1'
_atom_sites_solution_hydrogens geom
_atom_sites_solution_primary direct
_atom_sites_solution_secondary difmap
_audit_creation_method SHELXL-97
_audit_update_record
;
2011-01-17 # Formatted by publCIF
;
_cell_angle_alpha 84.897(4)
_cell_angle_beta 79.723(4)
_cell_angle_gamma 73.883(4)
_cell_formula_units_Z 1
_cell_length_a 7.726(3)
_cell_length_b 8.870(3)
_cell_length_c 14.216(5)
_cell_measurement_reflns_used 9992
_cell_measurement_temperature 173(2)
_cell_measurement_theta_max 25.48
_cell_measurement_theta_min 2.75
_cell_volume 920.1(6)
_computing_cell_refinement 'Bruker SAINT'
_computing_data_collection 'Bruker APEX2'
_computing_data_reduction 'Bruker SAINT'
_computing_molecular_graphics 'Bruker SHELXTL'
_computing_publication_material 'Bruker SHELXTL'
_computing_structure_refinement 'SHELXL-97 (Sheldrick, 2008)'
_computing_structure_solution 'SHELXS-97 (Sheldrick, 2008)'
_diffrn_ambient_temperature 173(2)
_diffrn_measured_fraction_theta_full 0.997
_diffrn_measured_fraction_theta_max 0.994
_diffrn_measurement_device_type 'Bruker APEX-II CCD'
_diffrn_measurement_method '\f and \w scans'
_diffrn_radiation_monochromator graphite
_diffrn_radiation_source 'fine-focus sealed tube'
_diffrn_radiation_type MoK\a
_diffrn_radiation_wavelength 0.71073
_diffrn_reflns_av_R_equivalents 0.0363
_diffrn_reflns_av_sigmaI/netI 0.0355
_diffrn_reflns_limit_h_max 9
_diffrn_reflns_limit_h_min -9
_diffrn_reflns_limit_k_max 10
_diffrn_reflns_limit_k_min -10
_diffrn_reflns_limit_l_max 17
_diffrn_reflns_limit_l_min 0
_diffrn_reflns_number 17840
_diffrn_reflns_theta_full 25.00
_diffrn_reflns_theta_max 25.44
_diffrn_reflns_theta_min 2.39
_exptl_absorpt_coefficient_mu 1.808
_exptl_absorpt_correction_T_max 0.7745
_exptl_absorpt_correction_T_min 0.6041
_exptl_absorpt_correction_type multi-scan
_exptl_absorpt_process_details TWINABS
_exptl_crystal_colour colourless
_exptl_crystal_density_diffrn 2.039
_exptl_crystal_density_method 'not measured'
_exptl_crystal_description block
_exptl_crystal_F_000 558
_exptl_crystal_size_max 0.31
_exptl_crystal_size_mid 0.17
_exptl_crystal_size_min 0.15
_refine_diff_density_max 0.826
_refine_diff_density_min -1.088
_refine_diff_density_rms 0.186
_refine_ls_extinction_method none
_refine_ls_goodness_of_fit_ref 1.152
_refine_ls_hydrogen_treatment mixed
_refine_ls_matrix_type full
_refine_ls_number_parameters 289
_refine_ls_number_reflns 3373
_refine_ls_number_restraints 9
_refine_ls_restrained_S_all 1.150
_refine_ls_R_factor_all 0.0641
_refine_ls_R_factor_gt 0.0486
_refine_ls_shift/su_max 0.000
_refine_ls_shift/su_mean 0.000
_refine_ls_structure_factor_coef Fsqd
_refine_ls_weighting_details 'calc w=1/[\s^2^(Fo^2^)+(0.0000P)^2^+12.8592P] where P=(Fo^2^+2Fc^2^)/3'
_refine_ls_weighting_scheme calc
_refine_ls_wR_factor_gt 0.1031
_refine_ls_wR_factor_ref 0.1099
_reflns_number_gt 2865
_reflns_number_total 3373
_reflns_threshold_expression >2sigma(I)
_cod_data_source_file cg2006869_si_001.cif
_cod_data_source_block 2
_cod_depositor_comments
;
The following automatic conversions were performed:

'_symmetry_cell_setting' value 'Triclinic' changed to 'triclinic'
according to /home/saulius/struct/CIF-dictionaries/cif_core.dic
dictionary named 'cif_core.dic' version 2.4.1 from 2010-06-29.

Automatic conversion script
Id: cif_fix_values 1715 2011-07-08 13:25:40Z adriana 
;
_cod_original_sg_symbol_H-M P-1
_cod_database_code 4501079

loop_
_symmetry_equiv_pos_as_xyz
'x, y, z'
'-x, -y, -z'

loop_
_atom_site_label
_atom_site_type_symbol
_atom_site_fract_x
_atom_site_fract_y
_atom_site_fract_z
_atom_site_U_iso_or_equiv
_atom_site_adp_type
_atom_site_occupancy
_atom_site_symmetry_multiplicity
_atom_site_calc_flag
_atom_site_refinement_flags
Cd1 Cd 0.5000 1.5000 0.0000 0.01601(18) Uani 1 2 d S
Cd2 Cd 0.84162(7) 0.87552(6) -0.18477(4) 0.01742(15) Uani 1 1 d .
O1 O 0.5338(7) 0.9813(6) -0.1235(3) 0.0221(11) Uani 1 1 d .
O1W O 0.5376(8) 1.1794(7) -0.4451(4) 0.0296(13) Uani 1 1 d D
H1WA H 0.583(10) 1.180(10) -0.393(3) 0.036 Uiso 1 1 d D
H1WB H 0.625(8) 1.116(8) -0.484(4) 0.036 Uiso 1 1 d D
O2 O 0.6282(7) 1.0594(6) -0.2698(4) 0.0244(11) Uani 1 1 d .
O2W O 0.2519(8) 1.0295(8) -0.4210(4) 0.0362(14) Uani 1 1 d D
H2WA H 0.216(12) 1.017(10) -0.3589(19) 0.043 Uiso 1 1 d D
H2WB H 0.328(10) 1.089(10) -0.426(6) 0.043 Uiso 1 1 d D
O3 O -0.0803(6) 1.0487(6) -0.1091(4) 0.0211(11) Uani 1 1 d .
O4 O 0.1494(8) 0.9738(7) -0.2257(4) 0.0315(13) Uani 1 1 d .
O5 O 0.2549(7) 1.4430(6) -0.0496(4) 0.0222(11) Uani 1 1 d .
O6 O 0.1646(7) 1.3327(6) 0.0897(4) 0.0238(11) Uani 1 1 d .
O7 O 0.3663(7) 1.7716(6) -0.0089(4) 0.0257(12) Uani 1 1 d D
H7A H 0.432(9) 1.838(7) -0.034(5) 0.031 Uiso 1 1 d D
H7B H 0.270(7) 1.833(7) 0.026(5) 0.031 Uiso 1 1 d D
N1 N 0.9785(8) 0.7303(7) -0.3105(4) 0.0212(13) Uani 1 1 d .
N2 N 1.3088(9) 0.4626(7) -0.5354(4) 0.0211(13) Uani 1 1 d .
H2N H 1.373(11) 0.388(10) -0.511(6) 0.025 Uiso 1 1 d .
N3 N 1.4172(8) 0.4835(7) -0.8348(4) 0.0190(12) Uani 1 1 d .
C1 C 0.9620(12) 0.7765(9) -0.3998(6) 0.0308(19) Uani 1 1 d .
H1 H 0.8756 0.8734 -0.4108 0.037 Uiso 1 1 calc R
C2 C 1.0607(12) 0.6948(10) -0.4784(5) 0.034(2) Uani 1 1 d .
H2 H 1.0377 0.7327 -0.5408 0.040 Uiso 1 1 calc R
C3 C 1.1940(10) 0.5568(8) -0.4658(5) 0.0197(15) Uani 1 1 d .
C4 C 1.2104(12) 0.5076(10) -0.3714(6) 0.036(2) Uani 1 1 d .
H4 H 1.2971 0.4120 -0.3585 0.043 Uiso 1 1 calc R
C5 C 1.1035(13) 0.5948(10) -0.2963(6) 0.038(2) Uani 1 1 d .
H5 H 1.1187 0.5580 -0.2327 0.046 Uiso 1 1 calc R
C6 C 1.2924(12) 0.5973(10) -0.7879(6) 0.0324(19) Uani 1 1 d .
H6 H 1.2286 0.6833 -0.8242 0.039 Uiso 1 1 calc R
C7 C 1.2490(12) 0.5993(10) -0.6900(5) 0.036(2) Uani 1 1 d .
H7 H 1.1599 0.6862 -0.6606 0.043 Uiso 1 1 calc R
C8 C 1.3347(9) 0.4752(8) -0.6342(5) 0.0172(14) Uani 1 1 d .
C9 C 1.4581(12) 0.3531(10) -0.6849(5) 0.037(2) Uani 1 1 d .
H9 H 1.5171 0.2612 -0.6513 0.044 Uiso 1 1 calc R
C10 C 1.4956(12) 0.3627(10) -0.7813(5) 0.033(2) Uani 1 1 d .
H10 H 1.5839 0.2774 -0.8127 0.040 Uiso 1 1 calc R
C11 C 0.5062(10) 1.0681(8) -0.1958(5) 0.0178(14) Uani 1 1 d .
C12 C 0.3281(9) 1.1958(8) -0.1971(5) 0.0184(14) Uani 1 1 d .
H12A H 0.3482 1.2965 -0.1832 0.022 Uiso 1 1 calc R
H12B H 0.2981 1.2067 -0.2627 0.022 Uiso 1 1 calc R
C13 C 0.1652(10) 1.1705(8) -0.1282(5) 0.0204(15) Uani 1 1 d .
C14 C 0.0749(10) 1.0574(8) -0.1563(5) 0.0216(15) Uani 1 1 d .
C15 C 0.0980(9) 1.2421(8) -0.0454(5) 0.0185(15) Uani 1 1 d .
H15 H -0.0130 1.2247 -0.0118 0.022 Uiso 1 1 calc R
C16 C 0.1797(10) 1.3474(8) 0.0002(5) 0.0201(15) Uani 1 1 d .

loop_
_atom_site_aniso_label
_atom_site_aniso_U_11
_atom_site_aniso_U_22
_atom_site_aniso_U_33
_atom_site_aniso_U_23
_atom_site_aniso_U_13
_atom_site_aniso_U_12
Cd1 0.0204(4) 0.0163(4) 0.0117(3) -0.0022(3) -0.0011(3) -0.0060(3)
Cd2 0.0167(3) 0.0187(3) 0.0160(3) -0.00388(19) -0.00070(19) -0.0036(2)
O1 0.020(3) 0.025(3) 0.020(3) 0.004(2) 0.001(2) -0.007(2)
O1W 0.033(3) 0.028(3) 0.021(3) -0.001(2) -0.006(2) 0.003(2)
O2 0.022(3) 0.027(3) 0.019(3) 0.002(2) 0.000(2) -0.001(2)
O2W 0.038(4) 0.046(4) 0.021(3) -0.007(3) -0.002(3) -0.005(3)
O3 0.013(2) 0.025(3) 0.025(3) -0.010(2) 0.001(2) -0.004(2)
O4 0.037(3) 0.035(3) 0.026(3) -0.013(2) 0.006(2) -0.017(3)
O5 0.025(3) 0.025(3) 0.021(3) 0.002(2) -0.005(2) -0.014(2)
O6 0.033(3) 0.020(3) 0.021(3) -0.002(2) -0.005(2) -0.010(2)
O7 0.025(3) 0.020(3) 0.028(3) -0.002(2) 0.004(2) -0.003(2)
N1 0.026(3) 0.021(3) 0.016(3) -0.006(2) -0.002(2) -0.007(3)
N2 0.025(3) 0.020(3) 0.013(3) -0.001(2) -0.005(2) 0.004(3)
N3 0.018(3) 0.026(3) 0.013(3) 0.000(2) -0.003(2) -0.006(3)
C1 0.037(5) 0.022(4) 0.024(4) -0.003(3) -0.003(3) 0.007(3)
C2 0.040(5) 0.037(5) 0.013(4) -0.005(3) -0.006(3) 0.009(4)
C3 0.021(4) 0.023(4) 0.015(3) -0.003(3) -0.003(3) -0.006(3)
C4 0.044(5) 0.026(4) 0.022(4) 0.002(3) 0.000(4) 0.013(4)
C5 0.046(5) 0.031(5) 0.023(4) -0.002(3) 0.000(4) 0.010(4)
C6 0.036(5) 0.027(4) 0.020(4) 0.006(3) -0.004(3) 0.011(4)
C7 0.042(5) 0.031(4) 0.016(4) -0.001(3) 0.005(3) 0.014(4)
C8 0.021(4) 0.019(3) 0.013(3) 0.000(3) 0.002(3) -0.009(3)
C9 0.048(5) 0.029(4) 0.013(4) 0.002(3) 0.002(4) 0.018(4)
C10 0.040(5) 0.030(4) 0.017(4) -0.003(3) -0.004(3) 0.013(4)
C11 0.024(4) 0.016(3) 0.016(3) 0.002(3) -0.003(3) -0.010(3)
C12 0.019(4) 0.020(4) 0.014(3) 0.002(3) -0.001(3) -0.004(3)
C13 0.020(4) 0.018(4) 0.021(4) 0.004(3) -0.004(3) -0.003(3)
C14 0.031(4) 0.014(3) 0.017(4) 0.002(3) -0.004(3) -0.002(3)
C15 0.008(3) 0.023(4) 0.024(4) -0.003(3) -0.003(3) -0.002(3)
C16 0.022(4) 0.016(3) 0.021(4) -0.001(3) -0.006(3) -0.002(3)

loop_
_atom_type_symbol
_atom_type_description
_atom_type_scat_dispersion_real
_atom_type_scat_dispersion_imag
_atom_type_scat_source
C C 0.0033 0.0016 'International Tables Vol C Tables 4.2.6.8 and 6.1.1.4'
H H 0.0000 0.0000 'International Tables Vol C Tables 4.2.6.8 and 6.1.1.4'
N N 0.0061 0.0033 'International Tables Vol C Tables 4.2.6.8 and 6.1.1.4'
O O 0.0106 0.0060 'International Tables Vol C Tables 4.2.6.8 and 6.1.1.4'
Cd Cd -0.8075 1.2024 'International Tables Vol C Tables 4.2.6.8 and 6.1.1.4'

loop_
_geom_angle_atom_site_label_1
_geom_angle_atom_site_label_2
_geom_angle_atom_site_label_3
_geom_angle
_geom_angle_site_symmetry_1
_geom_angle_site_symmetry_3
N3 Cd1 N3 180.000(1) 2_774 1_466
N3 Cd1 O5 79.20(19) 2_774 .
N3 Cd1 O5 100.80(19) 1_466 .
N3 Cd1 O5 100.80(19) 2_774 2_685
N3 Cd1 O5 79.20(19) 1_466 2_685
O5 Cd1 O5 179.999(1) . 2_685
N3 Cd1 O7 93.0(2) 2_774 2_685
N3 Cd1 O7 87.0(2) 1_466 2_685
O5 Cd1 O7 87.20(19) . 2_685
O5 Cd1 O7 92.80(19) 2_685 2_685
N3 Cd1 O7 87.0(2) 2_774 .
N3 Cd1 O7 93.0(2) 1_466 .
O5 Cd1 O7 92.80(19) . .
O5 Cd1 O7 87.20(19) 2_685 .
O7 Cd1 O7 179.999(1) 2_685 .
O6 Cd2 O3 109.15(19) 2_675 1_655
O6 Cd2 N1 92.4(2) 2_675 .
O3 Cd2 N1 133.3(2) 1_655 .
O6 Cd2 O1 88.28(18) 2_675 .
O3 Cd2 O1 90.73(17) 1_655 .
N1 Cd2 O1 132.0(2) . .
O6 Cd2 O2 135.40(19) 2_675 .
O3 Cd2 O2 97.32(18) 1_655 .
N1 Cd2 O2 94.7(2) . .
O1 Cd2 O2 55.35(17) . .
C11 O1 Cd2 92.9(4) . .
H1WA O1W H1WB 105(4) . .
C11 O2 Cd2 89.7(4) . .
H2WA O2W H2WB 105(4) . .
C14 O3 Cd2 104.5(4) . 1_455
C16 O5 Cd1 118.9(5) . .
C16 O6 Cd2 129.8(4) . 2_675
Cd1 O7 H7A 121(5) . .
Cd1 O7 H7B 132(5) . .
H7A O7 H7B 103(4) . .
C1 N1 C5 117.0(7) . .
C1 N1 Cd2 124.4(5) . .
C5 N1 Cd2 118.1(5) . .
C3 N2 C8 132.9(6) . .
C3 N2 H2N 110(6) . .
C8 N2 H2N 118(6) . .
C6 N3 C10 115.6(6) . .
C6 N3 Cd1 121.8(5) . 1_644
C10 N3 Cd1 122.6(5) . 1_644
N1 C1 C2 124.7(7) . .
N1 C1 H1 117.7 . .
C2 C1 H1 117.7 . .
C1 C2 C3 119.5(7) . .
C1 C2 H2 120.2 . .
C3 C2 H2 120.2 . .
N2 C3 C2 127.6(7) . .
N2 C3 C4 116.7(7) . .
C2 C3 C4 115.6(7) . .
C5 C4 C3 121.3(7) . .
C5 C4 H4 119.3 . .
C3 C4 H4 119.3 . .
N1 C5 C4 121.8(8) . .
N1 C5 H5 119.1 . .
C4 C5 H5 119.1 . .
N3 C6 C7 124.1(7) . .
N3 C6 H6 117.9 . .
C7 C6 H6 117.9 . .
C6 C7 C8 120.1(7) . .
C6 C7 H7 119.9 . .
C8 C7 H7 119.9 . .
C7 C8 N2 126.6(7) . .
C7 C8 C9 114.8(6) . .
N2 C8 C9 118.5(7) . .
C10 C9 C8 121.0(7) . .
C10 C9 H9 119.5 . .
C8 C9 H9 119.5 . .
N3 C10 C9 124.2(7) . .
N3 C10 H10 117.9 . .
C9 C10 H10 117.9 . .
O1 C11 O2 121.6(7) . .
O1 C11 C12 121.0(6) . .
O2 C11 C12 117.3(6) . .
O1 C11 Cd2 59.8(4) . .
O2 C11 Cd2 62.2(4) . .
C12 C11 Cd2 171.3(5) . .
C13 C12 C11 116.2(6) . .
C13 C12 H12A 108.2 . .
C11 C12 H12A 108.2 . .
C13 C12 H12B 108.2 . .
C11 C12 H12B 108.2 . .
H12A C12 H12B 107.4 . .
C15 C13 C14 118.9(7) . .
C15 C13 C12 124.8(7) . .
C14 C13 C12 116.3(6) . .
O4 C14 O3 120.9(7) . .
O4 C14 C13 119.7(7) . .
O3 C14 C13 119.4(6) . .
C13 C15 C16 127.0(7) . .
C13 C15 H15 116.5 . .
C16 C15 H15 116.5 . .
O6 C16 O5 123.8(7) . .
O6 C16 C15 115.2(6) . .
O5 C16 C15 121.0(6) . .

loop_
_geom_bond_atom_site_label_1
_geom_bond_atom_site_label_2
_geom_bond_distance
_geom_bond_site_symmetry_2
Cd1 N3 2.323(6) 2_774
Cd1 N3 2.323(6) 1_466
Cd1 O5 2.326(5) .
Cd1 O5 2.326(5) 2_685
Cd1 O7 2.345(5) 2_685
Cd1 O7 2.345(5) .
Cd2 O6 2.196(5) 2_675
Cd2 O3 2.219(5) 1_655
Cd2 N1 2.225(6) .
Cd2 O1 2.337(5) .
Cd2 O2 2.389(5) .
O1 C11 1.241(8) .
O1W H1WA 0.88(2) .
O1W H1WB 0.89(2) .
O2 C11 1.274(8) .
O2W H2WA 0.88(2) .
O2W H2WB 0.89(2) .
O3 C14 1.285(9) .
O3 Cd2 2.219(5) 1_455
O4 C14 1.243(9) .
O5 C16 1.256(9) .
O6 C16 1.255(9) .
O6 Cd2 2.196(5) 2_675
O7 H7A 0.89(2) .
O7 H7B 0.89(2) .
N1 C1 1.316(10) .
N1 C5 1.342(10) .
N2 C3 1.373(9) .
N2 C8 1.382(9) .
N2 H2N 0.80(9) .
N3 C6 1.321(10) .
N3 C10 1.324(10) .
N3 Cd1 2.323(6) 1_644
C1 C2 1.373(11) .
C1 H1 0.9500 .
C2 C3 1.385(11) .
C2 H2 0.9500 .
C3 C4 1.391(11) .
C4 C5 1.378(11) .
C4 H4 0.9500 .
C5 H5 0.9500 .
C6 C7 1.373(11) .
C6 H6 0.9500 .
C7 C8 1.381(10) .
C7 H7 0.9500 .
C8 C9 1.387(10) .
C9 C10 1.349(11) .
C9 H9 0.9500 .
C10 H10 0.9500 .
C11 C12 1.522(10) .
C12 C13 1.507(9) .
C12 H12A 0.9900 .
C12 H12B 0.9900 .
C13 C15 1.338(10) .
C13 C14 1.488(10) .
C15 C16 1.508(10) .
C15 H15 0.9500 .

loop_
_geom_hbond_atom_site_label_D
_geom_hbond_atom_site_label_H
_geom_hbond_atom_site_label_A
_geom_hbond_distance_DH
_geom_hbond_distance_HA
_geom_hbond_distance_DA
_geom_hbond_angle_DHA
_geom_hbond_site_symmetry_A
O1W H1WA O2 0.88(2) 2.00(6) 2.751(7) 143(8) .
O1W H1WB O2W 0.89(2) 1.89(3) 2.747(8) 162(7) 2_674
O2W H2WA O4 0.88(2) 1.91(2) 2.788(8) 175(9) .
O2W H2WB O1W 0.89(2) 1.96(3) 2.835(9) 168(9) .
N2 H2N O1W 0.80(9) 2.18(9) 2.976(8) 177(8) 1_645
O7 H7A O1 0.89(2) 1.95(3) 2.799(7) 161(8) 1_565
O7 H7B O3 0.89(2) 1.84(2) 2.726(7) 174(8) 2_585

loop_
_geom_torsion_atom_site_label_1
_geom_torsion_atom_site_label_2
_geom_torsion_atom_site_label_3
_geom_torsion_atom_site_label_4
_geom_torsion
_geom_torsion_site_symmetry_1
O6 Cd2 O1 C11 -156.1(4) 2_675
O3 Cd2 O1 C11 94.8(4) 1_655
N1 Cd2 O1 C11 -64.4(5) .
O2 Cd2 O1 C11 -3.6(4) .
O6 Cd2 O2 C11 44.7(5) 2_675
O3 Cd2 O2 C11 -82.3(4) 1_655
N1 Cd2 O2 C11 142.9(4) .
O1 Cd2 O2 C11 3.5(4) .
N3 Cd1 O5 C16 146.3(5) 2_774
N3 Cd1 O5 C16 -33.7(5) 1_466
O7 Cd1 O5 C16 52.6(5) 2_685
O7 Cd1 O5 C16 -127.4(5) .
O6 Cd2 N1 C1 151.8(7) 2_675
O3 Cd2 N1 C1 -88.8(7) 1_655
O1 Cd2 N1 C1 62.0(7) .
O2 Cd2 N1 C1 15.9(7) .
C11 Cd2 N1 C1 34.5(7) .
O6 Cd2 N1 C5 -36.8(6) 2_675
O3 Cd2 N1 C5 82.6(7) 1_655
O1 Cd2 N1 C5 -126.6(6) .
O2 Cd2 N1 C5 -172.7(6) .
C11 Cd2 N1 C5 -154.2(6) .
C5 N1 C1 C2 1.2(13) .
Cd2 N1 C1 C2 172.7(7) .
N1 C1 C2 C3 -3.0(15) .
C8 N2 C3 C2 3.1(14) .
C8 N2 C3 C4 -178.0(8) .
C1 C2 C3 N2 -178.0(8) .
C1 C2 C3 C4 3.1(13) .
N2 C3 C4 C5 179.1(8) .
C2 C3 C4 C5 -1.9(13) .
C1 N1 C5 C4 0.1(13) .
Cd2 N1 C5 C4 -171.9(7) .
C3 C4 C5 N1 0.3(15) .
C10 N3 C6 C7 3.3(13) .
Cd1 N3 C6 C7 -174.5(7) 1_644
N3 C6 C7 C8 -1.6(15) .
C6 C7 C8 N2 178.3(8) .
C6 C7 C8 C9 -1.8(13) .
C3 N2 C8 C7 3.2(14) .
C3 N2 C8 C9 -176.7(8) .
C7 C8 C9 C10 3.5(13) .
N2 C8 C9 C10 -176.6(8) .
C6 N3 C10 C9 -1.5(13) .
Cd1 N3 C10 C9 176.2(8) 1_644
C8 C9 C10 N3 -1.9(16) .
Cd2 O1 C11 O2 6.5(7) .
Cd2 O1 C11 C12 -170.0(6) .
Cd2 O2 C11 O1 -6.4(7) .
Cd2 O2 C11 C12 170.2(5) .
O6 Cd2 C11 O1 26.2(5) 2_675
O3 Cd2 C11 O1 -86.1(4) 1_655
N1 Cd2 C11 O1 131.5(4) .
O2 Cd2 C11 O1 173.7(7) .
O6 Cd2 C11 O2 -147.5(4) 2_675
O3 Cd2 C11 O2 100.2(4) 1_655
N1 Cd2 C11 O2 -42.2(5) .
O1 Cd2 C11 O2 -173.7(7) .
O1 C11 C12 C13 -24.5(10) .
O2 C11 C12 C13 158.9(6) .
C11 C12 C13 C15 102.4(8) .
C11 C12 C13 C14 -77.8(8) .
Cd2 O3 C14 O4 -2.4(8) 1_455
Cd2 O3 C14 C13 176.9(5) 1_455
C15 C13 C14 O4 -170.0(7) .
C12 C13 C14 O4 10.2(10) .
C15 C13 C14 O3 10.8(10) .
C12 C13 C14 O3 -169.1(6) .
C14 C13 C15 C16 173.5(7) .
C12 C13 C15 C16 -6.6(12) .
Cd2 O6 C16 O5 -149.3(5) 2_675
Cd2 O6 C16 C15 31.5(9) 2_675
Cd1 O5 C16 O6 33.3(9) .
Cd1 O5 C16 C15 -147.5(5) .
C13 C15 C16 O6 -142.2(7) .
C13 C15 C16 O5 38.5(11) .
